data_4311274
loop_
_publ_author_name
'Rolf W. Saalfrank'
'Christian Deutscher'
'Stefan Sperner'
'Takayuki Nakajima'
'Ayuk M. Ako'
'Eveline Uller'
'Frank Hampel'
'Frank W. Heinemann'

_publ_contact_author 'Dr. Frank Hampel'
_publ_contact_author_email hampel@organik.uni-erlangen.de
_publ_section_title
;
 Six-Membered Metalla-coronands. Synthesis and Crystal Packing: Columns,
 Compartments, and 3D-Networks,
;
_journal_name_full 'Inorganic Chemistry'
_journal_page_first 4372
_journal_page_last 4382
_journal_paper_doi 10.1021/ic049799w
_journal_volume 43
_journal_year 2004
_chemical_formula_sum 'C102 H150 Fe6 N12 O30 S6'
_chemical_formula_weight 2551.80
_chemical_name_systematic
;
  ?
;
_space_group_IT_number 148
_symmetry_cell_setting rhombohedral
_symmetry_space_group_name_Hall '-R 3'
_symmetry_space_group_name_H-M 'R -3 :H'
_atom_sites_solution_hydrogens geom
_atom_sites_solution_primary direct
_atom_sites_solution_secondary difmap
_audit_creation_method SHELXL-97
_cell_angle_alpha 90.00
_cell_angle_beta 90.00
_cell_angle_gamma 120.00
_cell_formula_units_Z 3
_cell_length_a 25.0845(6)
_cell_length_b 25.0845(6)
_cell_length_c 16.0454(7)
_cell_measurement_reflns_used 4354
_cell_measurement_temperature 173(2)
_cell_volume 8743.6(5)
_computing_cell_refinement DENZO-SMN
_computing_data_collection 'Nonius Collect'
_computing_data_reduction DENZO-SMN
_computing_molecular_graphics 'SHELXTL NT'
_computing_publication_material 'SHELXTL NT'
_computing_structure_refinement 'SHELXL-97 (Sheldrick, 1997)'
_computing_structure_solution 'SHELXS-97 (Sheldrick, 1990)'
_diffrn_ambient_temperature 173(2)
_diffrn_detector_area_resol_mean 9
_diffrn_measured_fraction_theta_full 0.932
_diffrn_measured_fraction_theta_max 0.932
_diffrn_measurement_device_type 'Nonius KappaCCD'
_diffrn_radiation_monochromator graphite
_diffrn_radiation_source 'fine-focus rotating anode'
_diffrn_radiation_type MoK\a
_diffrn_radiation_wavelength 0.71073
_diffrn_reflns_av_R_equivalents 0.0368
_diffrn_reflns_av_sigmaI/netI 0.0459
_diffrn_reflns_limit_h_max 28
_diffrn_reflns_limit_h_min -30
_diffrn_reflns_limit_k_max 32
_diffrn_reflns_limit_k_min -26
_diffrn_reflns_limit_l_max 18
_diffrn_reflns_limit_l_min -20
_diffrn_reflns_number 9523
_diffrn_reflns_theta_full 27.49
_diffrn_reflns_theta_max 27.49
_diffrn_reflns_theta_min 2.71
_exptl_absorpt_coefficient_mu 0.913
_exptl_absorpt_correction_T_max 0.8385
_exptl_absorpt_correction_T_min 0.7406
_exptl_absorpt_correction_type 'empirical (Scalepack)'
_exptl_crystal_colour block
_exptl_crystal_density_diffrn 1.454
_exptl_crystal_density_method 'not measured'
_exptl_crystal_description orange
_exptl_crystal_F_000 4014
_exptl_crystal_size_max 0.35
_exptl_crystal_size_mid 0.30
_exptl_crystal_size_min 0.20
_refine_diff_density_max 0.615
_refine_diff_density_min -0.442
_refine_diff_density_rms 0.057
_refine_ls_extinction_method none
_refine_ls_goodness_of_fit_ref 0.970
_refine_ls_hydrogen_treatment 'riding model'
_refine_ls_matrix_type full
_refine_ls_number_parameters 235
_refine_ls_number_reflns 4168
_refine_ls_number_restraints 0
_refine_ls_restrained_S_all 0.970
_refine_ls_R_factor_all 0.0537
_refine_ls_R_factor_gt 0.0389
_refine_ls_shift/su_max 0.006
_refine_ls_shift/su_mean 0.001
_refine_ls_structure_factor_coef Fsqd
_refine_ls_weighting_details 'calc w=1/[\s^2^(Fo^2^)+(0.0664P)^2^+9.4776P] where P=(Fo^2^+2Fc^2^)/3'
_refine_ls_weighting_scheme calc
_refine_ls_wR_factor_gt 0.1031
_refine_ls_wR_factor_ref 0.1138
_reflns_number_gt 3316
_reflns_number_total 4168
_reflns_threshold_expression >2sigma(I)
_cod_data_source_file ic049799wsi20040216_012135_08.cif
_cod_data_source_block tn04
_cod_depositor_comments
;
The following automatic conversions were performed:
'_symmetry_cell_setting' value 'Rhombohedral' changed to 'rhombohedral'
according to '/home/saulius/struct/CIF-dictionaries/cif_core.dic'
dictionary named 'cif_core.dic' version 2.4.1 from 2010-06-29.

Automatic conversion script
Id: cif_fix_enum 1527 2010-12-29 10:47:43Z saulius 
;
_cod_original_sg_symbol_H-M 'R -3'
_cod_database_code 4311274

loop_
_symmetry_equiv_pos_as_xyz
'x, y, z'
'-y, x-y, z'
'-x+y, -x, z'
'x+2/3, y+1/3, z+1/3'
'-y+2/3, x-y+1/3, z+1/3'
'-x+y+2/3, -x+1/3, z+1/3'
'x+1/3, y+2/3, z+2/3'
'-y+1/3, x-y+2/3, z+2/3'
'-x+y+1/3, -x+2/3, z+2/3'
'-x, -y, -z'
'y, -x+y, -z'
'x-y, x, -z'
'-x+2/3, -y+1/3, -z+1/3'
'y+2/3, -x+y+1/3, -z+1/3'
'x-y+2/3, x+1/3, -z+1/3'
'-x+1/3, -y+2/3, -z+2/3'
'y+1/3, -x+y+2/3, -z+2/3'
'x-y+1/3, x+2/3, -z+2/3'

loop_
_atom_site_label
_atom_site_type_symbol
_atom_site_fract_x
_atom_site_fract_y
_atom_site_fract_z
_atom_site_U_iso_or_equiv
_atom_site_adp_type
_atom_site_occupancy
_atom_site_symmetry_multiplicity
_atom_site_calc_flag
_atom_site_refinement_flags
_atom_site_disorder_assembly
_atom_site_disorder_group
Fe1 Fe 0.910650(12) 0.054054(12) 0.505034(18) 0.02739(12) Uani 1 1 d . . .
O1 O 0.85297(6) -0.02122(6) 0.43938(9) 0.0310(3) Uani 1 1 d . . .
C2 C 0.82365(10) -0.01574(10) 0.36619(15) 0.0371(5) Uani 1 1 d . . .
H2A H 0.7805 -0.0499 0.3637 0.045 Uiso 1 1 calc R . .
H2B H 0.8454 -0.0177 0.3158 0.045 Uiso 1 1 calc R . .
C3 C 0.82548(10) 0.04552(10) 0.36993(16) 0.0388(5) Uani 1 1 d . . .
H3A H 0.8148 0.0552 0.3147 0.047 Uiso 1 1 calc R . .
H3B H 0.7950 0.0433 0.4110 0.047 Uiso 1 1 calc R . .
N4 N 0.88845(8) 0.09477(8) 0.39460(12) 0.0338(4) Uani 1 1 d . . .
C5 C 0.93496(10) 0.10708(11) 0.32842(14) 0.0374(5) Uani 1 1 d . . .
H5A H 0.9638 0.1520 0.3247 0.045 Uiso 1 1 calc R . .
H5B H 0.9138 0.0930 0.2740 0.045 Uiso 1 1 calc R . .
C6 C 0.97170(10) 0.07403(10) 0.34617(13) 0.0350(5) Uani 1 1 d . . .
H6A H 0.9476 0.0306 0.3281 0.042 Uiso 1 1 calc R . .
H6B H 1.0108 0.0941 0.3144 0.042 Uiso 1 1 calc R . .
O7 O 0.98440(6) 0.07667(6) 0.43280(9) 0.0287(3) Uani 1 1 d . . .
C8 C 0.89026(11) 0.15292(10) 0.42113(17) 0.0419(5) Uani 1 1 d . . .
H8A H 0.9323 0.1820 0.4412 0.050 Uiso 1 1 calc R . .
H8B H 0.8620 0.1432 0.4690 0.050 Uiso 1 1 calc R . .
C9 C 0.87326(12) 0.18540(12) 0.35522(19) 0.0513(6) Uani 1 1 d . . .
H9A H 0.8848 0.2273 0.3744 0.062 Uiso 1 1 calc R . .
H9B H 0.8957 0.1891 0.3029 0.062 Uiso 1 1 calc R . .
O10 O 0.80974(8) 0.15115(8) 0.34116(11) 0.0457(4) Uani 1 1 d . . .
C11 C 0.78929(16) 0.17304(15) 0.27372(18) 0.0569(7) Uani 1 1 d . . .
H11A H 0.8221 0.1924 0.2312 0.068 Uiso 1 1 calc R . .
H11B H 0.7792 0.2043 0.2938 0.068 Uiso 1 1 calc R . .
C12 C 0.73352(16) 0.11967(18) 0.23682(19) 0.0651(9) Uani 1 1 d . . .
H12A H 0.7009 0.0998 0.2795 0.078 Uiso 1 1 calc R . .
H12B H 0.7174 0.1336 0.1904 0.078 Uiso 1 1 calc R . .
O13 O 0.75127(9) 0.07733(11) 0.20696(14) 0.0605(5) Uani 1 1 d . . .
C14 C 0.70412(14) 0.02546(18) 0.1642(2) 0.0705(9) Uani 1 1 d . . .
H14A H 0.7002 0.0371 0.1066 0.085 Uiso 1 1 calc R . .
H14B H 0.6642 0.0107 0.1930 0.085 Uiso 1 1 calc R . .
C15 C 0.72006(15) -0.02391(17) 0.1627(2) 0.0685(9) Uani 1 1 d . . .
H15A H 0.7254 -0.0347 0.2203 0.082 Uiso 1 1 calc R . .
H15B H 0.6867 -0.0612 0.1358 0.082 Uiso 1 1 calc R . .
O16 O 0.77613(11) -0.00197(11) 0.11684(14) 0.0666(6) Uani 1 1 d . . .
C21 C 0.80529(15) -0.03493(14) 0.12354(18) 0.0576(7) Uani 1 1 d . . .
C22 C 0.78061(16) -0.09250(15) 0.16237(19) 0.0640(8) Uani 1 1 d . . .
H22A H 0.7406 -0.1114 0.1863 0.077 Uiso 1 1 calc R . .
C23 C 0.81512(18) -0.12140(17) 0.1655(2) 0.0694(9) Uani 1 1 d . . .
H23A H 0.7986 -0.1605 0.1915 0.083 Uiso 1 1 calc R . .
C24 C 0.8729(2) -0.09438(19) 0.1315(2) 0.0804(10) Uani 1 1 d . . .
H24A H 0.8970 -0.1138 0.1351 0.097 Uiso 1 1 calc R . .
C25 C 0.8949(2) -0.0393(2) 0.0925(3) 0.0966(14) Uani 1 1 d . . .
H25A H 0.9343 -0.0212 0.0667 0.116 Uiso 1 1 calc R . .
C26 C 0.86233(18) -0.00902(17) 0.0891(3) 0.0785(10) Uani 1 1 d . . .
H26A H 0.8795 0.0300 0.0627 0.094 Uiso 1 1 calc R . .
S100 S 0.76822(4) 0.07247(5) 0.68543(6) 0.0756(3) Uani 1 1 d . . .
N100 N 0.84801(9) 0.06280(9) 0.57488(13) 0.0389(4) Uani 1 1 d . . .
C100 C 0.81506(11) 0.06764(11) 0.62122(15) 0.0390(5) Uani 1 1 d . . .

loop_
_atom_site_aniso_label
_atom_site_aniso_U_11
_atom_site_aniso_U_22
_atom_site_aniso_U_33
_atom_site_aniso_U_23
_atom_site_aniso_U_13
_atom_site_aniso_U_12
Fe1 0.02434(16) 0.02481(16) 0.0330(2) -0.00092(10) 0.00010(10) 0.01224(12)
O1 0.0291(7) 0.0279(7) 0.0360(8) -0.0016(6) -0.0085(6) 0.0143(6)
C2 0.0348(11) 0.0335(11) 0.0436(13) -0.0023(9) -0.0143(9) 0.0175(9)
C3 0.0324(11) 0.0345(11) 0.0518(14) 0.0015(9) -0.0103(9) 0.0184(9)
N4 0.0308(9) 0.0286(8) 0.0433(11) 0.0018(7) -0.0027(7) 0.0159(7)
C5 0.0373(11) 0.0401(11) 0.0361(12) 0.0067(9) -0.0011(9) 0.0203(9)
C6 0.0355(11) 0.0408(11) 0.0305(11) -0.0012(9) -0.0011(8) 0.0205(9)
O7 0.0283(7) 0.0311(7) 0.0287(8) 0.0011(5) 0.0002(5) 0.0163(6)
C8 0.0397(12) 0.0310(11) 0.0588(15) 0.0024(10) -0.0014(10) 0.0206(10)
C9 0.0478(14) 0.0391(12) 0.0742(19) 0.0179(12) 0.0101(12) 0.0271(11)
O10 0.0508(10) 0.0491(10) 0.0488(10) 0.0132(8) 0.0043(7) 0.0337(8)
C11 0.084(2) 0.0714(19) 0.0470(15) 0.0187(13) 0.0117(13) 0.0621(18)
C12 0.0641(18) 0.106(3) 0.0534(17) 0.0162(16) 0.0038(14) 0.064(2)
O13 0.0491(11) 0.0726(13) 0.0655(13) -0.0006(10) -0.0048(9) 0.0347(10)
C14 0.0421(15) 0.091(2) 0.068(2) 0.0113(17) -0.0092(13) 0.0252(15)
C15 0.0505(16) 0.069(2) 0.066(2) 0.0004(15) -0.0031(14) 0.0150(15)
O16 0.0662(13) 0.0619(13) 0.0604(13) 0.0042(10) 0.0071(10) 0.0236(11)
C21 0.0628(17) 0.0560(16) 0.0436(16) -0.0090(12) -0.0038(12) 0.0219(14)
C22 0.0606(18) 0.0597(18) 0.0475(16) -0.0051(13) -0.0087(13) 0.0119(14)
C23 0.089(2) 0.0636(19) 0.0523(18) -0.0056(14) -0.0096(16) 0.0352(18)
C24 0.098(3) 0.083(3) 0.073(2) 0.0046(19) 0.012(2) 0.054(2)
C25 0.085(3) 0.081(3) 0.121(4) 0.011(2) 0.041(3) 0.040(2)
C26 0.079(2) 0.0565(18) 0.092(3) 0.0078(17) 0.025(2) 0.0279(18)
S100 0.0789(6) 0.1184(8) 0.0631(5) 0.0233(5) 0.0311(4) 0.0744(6)
N100 0.0311(9) 0.0365(10) 0.0506(12) -0.0003(8) 0.0053(8) 0.0180(8)
C100 0.0363(11) 0.0385(11) 0.0466(14) 0.0083(9) 0.0050(9) 0.0220(10)

loop_
_atom_type_symbol
_atom_type_description
_atom_type_scat_dispersion_real
_atom_type_scat_dispersion_imag
_atom_type_scat_source
C C 0.0033 0.0016 'International Tables Vol C Tables 4.2.6.8 and 6.1.1.4'
H H 0.0000 0.0000 'International Tables Vol C Tables 4.2.6.8 and 6.1.1.4'
N N 0.0061 0.0033 'International Tables Vol C Tables 4.2.6.8 and 6.1.1.4'
O O 0.0106 0.0060 'International Tables Vol C Tables 4.2.6.8 and 6.1.1.4'
S S 0.1246 0.1234 'International Tables Vol C Tables 4.2.6.8 and 6.1.1.4'
Fe Fe 0.3463 0.8444 'International Tables Vol C Tables 4.2.6.8 and 6.1.1.4'

loop_
_geom_angle_atom_site_label_1
_geom_angle_atom_site_label_2
_geom_angle_atom_site_label_3
_geom_angle
_geom_angle_site_symmetry_1
_geom_angle_site_symmetry_3
_geom_angle_publ_flag
O1 Fe1 O7 102.15(6) 11_666 12_546 ?
O1 Fe1 O1 169.84(7) 11_666 . ?
O7 Fe1 O1 75.13(6) 12_546 . ?
O1 Fe1 O7 75.38(6) 11_666 . ?
O7 Fe1 O7 99.33(8) 12_546 . ?
O1 Fe1 O7 95.25(6) . . ?
O1 Fe1 N100 90.92(7) 11_666 . ?
O7 Fe1 N100 97.36(7) 12_546 . ?
O1 Fe1 N100 99.12(7) . . ?
O7 Fe1 N100 160.28(7) . . ?
O1 Fe1 N4 103.91(6) 11_666 . ?
O7 Fe1 N4 152.68(6) 12_546 . ?
O1 Fe1 N4 77.78(6) . . ?
O7 Fe1 N4 79.60(6) . . ?
N100 Fe1 N4 90.29(8) . . ?
C2 O1 Fe1 134.84(13) . 12_546 ?
C2 O1 Fe1 120.28(12) . . ?
Fe1 O1 Fe1 104.72(6) 12_546 . ?
O1 C2 C3 108.01(18) . . ?
N4 C3 C2 109.43(16) . . ?
C3 N4 C5 112.17(18) . . ?
C3 N4 C8 112.68(17) . . ?
C5 N4 C8 111.16(18) . . ?
C3 N4 Fe1 103.47(12) . . ?
C5 N4 Fe1 108.01(12) . . ?
C8 N4 Fe1 108.92(14) . . ?
N4 C5 C6 111.89(17) . . ?
O7 C6 C5 109.63(17) . . ?
C6 O7 Fe1 127.92(12) . 11_666 ?
C6 O7 Fe1 113.45(12) . . ?
Fe1 O7 Fe1 104.28(6) 11_666 . ?
N4 C8 C9 116.4(2) . . ?
O10 C9 C8 108.7(2) . . ?
C9 O10 C11 113.9(2) . . ?
O10 C11 C12 108.2(2) . . ?
O13 C12 C11 107.5(2) . . ?
C14 O13 C12 114.7(2) . . ?
O13 C14 C15 108.9(2) . . ?
O16 C15 C14 108.2(3) . . ?
C21 O16 C15 116.8(3) . . ?
O16 C21 C26 115.9(3) . . ?
O16 C21 C22 124.7(3) . . ?
C26 C21 C22 119.4(3) . . ?
C23 C22 C21 119.2(3) . . ?
C22 C23 C24 120.8(4) . . ?
C25 C24 C23 118.6(4) . . ?
C24 C25 C26 122.1(4) . . ?
C21 C26 C25 119.8(4) . . ?
C100 N100 Fe1 173.7(2) . . ?
N100 C100 S100 178.5(2) . . ?

loop_
_geom_bond_atom_site_label_1
_geom_bond_atom_site_label_2
_geom_bond_distance
_geom_bond_site_symmetry_2
_geom_bond_publ_flag
Fe1 O1 1.9697(14) 11_666 ?
Fe1 O7 1.9813(14) 12_546 ?
Fe1 O1 2.0091(14) . ?
Fe1 O7 2.0095(14) . ?
Fe1 N100 2.0293(19) . ?
Fe1 N4 2.2499(18) . ?
O1 C2 1.428(3) . ?
O1 Fe1 1.9697(14) 12_546 ?
C2 C3 1.516(3) . ?
C3 N4 1.492(3) . ?
N4 C5 1.491(3) . ?
N4 C8 1.498(3) . ?
C5 C6 1.543(3) . ?
C6 O7 1.420(3) . ?
O7 Fe1 1.9813(14) 11_666 ?
C8 C9 1.520(3) . ?
C9 O10 1.400(3) . ?
O10 C11 1.421(3) . ?
C11 C12 1.492(5) . ?
C12 O13 1.424(4) . ?
O13 C14 1.422(4) . ?
C14 C15 1.480(6) . ?
C15 O16 1.431(4) . ?
O16 C21 1.354(4) . ?
C21 C26 1.358(5) . ?
C21 C22 1.401(5) . ?
C22 C23 1.380(5) . ?
C23 C24 1.369(6) . ?
C24 C25 1.358(6) . ?
C25 C26 1.367(6) . ?
S100 C100 1.612(2) . ?
N100 C100 1.162(3) . ?

loop_
_geom_torsion_atom_site_label_1
_geom_torsion_atom_site_label_2
_geom_torsion_atom_site_label_3
_geom_torsion_atom_site_label_4
_geom_torsion
_geom_torsion_site_symmetry_1
_geom_torsion_site_symmetry_2
_geom_torsion_site_symmetry_3
_geom_torsion_site_symmetry_4
_geom_torsion_publ_flag
O1 Fe1 O1 C2 -105.7(3) 11_666 . . . ?
O7 Fe1 O1 C2 178.52(16) 12_546 . . . ?
O7 Fe1 O1 C2 -83.20(15) . . . . ?
N100 Fe1 O1 C2 83.26(16) . . . . ?
N4 Fe1 O1 C2 -5.05(15) . . . . ?
O1 Fe1 O1 Fe1 70.3(2) 11_666 . . 12_546 ?
O7 Fe1 O1 Fe1 -5.46(6) 12_546 . . 12_546 ?
O7 Fe1 O1 Fe1 92.82(7) . . . 12_546 ?
N100 Fe1 O1 Fe1 -100.72(8) . . . 12_546 ?
N4 Fe1 O1 Fe1 170.97(8) . . . 12_546 ?
Fe1 O1 C2 C3 165.48(15) 12_546 . . . ?
Fe1 O1 C2 C3 -19.9(2) . . . . ?
O1 C2 C3 N4 45.9(3) . . . . ?
C2 C3 N4 C5 68.5(2) . . . . ?
C2 C3 N4 C8 -165.1(2) . . . . ?
C2 C3 N4 Fe1 -47.6(2) . . . . ?
O1 Fe1 N4 C3 -161.71(13) 11_666 . . . ?
O7 Fe1 N4 C3 36.1(2) 12_546 . . . ?
O1 Fe1 N4 C3 28.58(13) . . . . ?
O7 Fe1 N4 C3 126.34(14) . . . . ?
N100 Fe1 N4 C3 -70.69(14) . . . . ?
O1 Fe1 N4 C5 79.22(14) 11_666 . . . ?
O7 Fe1 N4 C5 -82.96(19) 12_546 . . . ?
O1 Fe1 N4 C5 -90.49(14) . . . . ?
O7 Fe1 N4 C5 7.27(13) . . . . ?
N100 Fe1 N4 C5 170.24(14) . . . . ?
O1 Fe1 N4 C8 -41.62(15) 11_666 . . . ?
O7 Fe1 N4 C8 156.20(14) 12_546 . . . ?
O1 Fe1 N4 C8 148.67(15) . . . . ?
O7 Fe1 N4 C8 -113.57(14) . . . . ?
N100 Fe1 N4 C8 49.40(15) . . . . ?
C3 N4 C5 C6 -98.9(2) . . . . ?
C8 N4 C5 C6 133.93(19) . . . . ?
Fe1 N4 C5 C6 14.5(2) . . . . ?
N4 C5 C6 O7 -39.1(2) . . . . ?
C5 C6 O7 Fe1 -85.66(19) . . . 11_666 ?
C5 C6 O7 Fe1 47.09(19) . . . . ?
O1 Fe1 O7 C6 -137.85(14) 11_666 . . . ?
O7 Fe1 O7 C6 121.92(13) 12_546 . . . ?
O1 Fe1 O7 C6 46.16(13) . . . . ?
N100 Fe1 O7 C6 -90.6(2) . . . . ?
N4 Fe1 O7 C6 -30.36(13) . . . . ?
O1 Fe1 O7 Fe1 5.44(6) 11_666 . . 11_666 ?
O7 Fe1 O7 Fe1 -94.79(6) 12_546 . . 11_666 ?
O1 Fe1 O7 Fe1 -170.55(6) . . . 11_666 ?
N100 Fe1 O7 Fe1 52.7(2) . . . 11_666 ?
N4 Fe1 O7 Fe1 112.93(7) . . . 11_666 ?
C3 N4 C8 C9 -62.9(3) . . . . ?
C5 N4 C8 C9 64.0(3) . . . . ?
Fe1 N4 C8 C9 -177.12(17) . . . . ?
N4 C8 C9 O10 72.4(3) . . . . ?
C8 C9 O10 C11 -173.0(2) . . . . ?
C9 O10 C11 C12 150.6(2) . . . . ?
O10 C11 C12 O13 -61.4(3) . . . . ?
C11 C12 O13 C14 -175.7(2) . . . . ?
C12 O13 C14 C15 -160.5(3) . . . . ?
O13 C14 C15 O16 -62.7(3) . . . . ?
C14 C15 O16 C21 166.1(3) . . . . ?
C15 O16 C21 C26 -171.3(3) . . . . ?
C15 O16 C21 C22 9.0(4) . . . . ?
O16 C21 C22 C23 -179.7(3) . . . . ?
C26 C21 C22 C23 0.6(5) . . . . ?
C21 C22 C23 C24 0.2(5) . . . . ?
C22 C23 C24 C25 -1.8(6) . . . . ?
C23 C24 C25 C26 2.6(7) . . . . ?
O16 C21 C26 C25 -179.6(4) . . . . ?
C22 C21 C26 C25 0.1(6) . . . . ?
C24 C25 C26 C21 -1.8(7) . . . . ?
O1 Fe1 N100 C100 -54.2(17) 11_666 . . . ?
O7 Fe1 N100 C100 48.2(17) 12_546 . . . ?
O1 Fe1 N100 C100 124.2(17) . . . . ?
O7 Fe1 N100 C100 -99.5(17) . . . . ?
N4 Fe1 N100 C100 -158.1(17) . . . . ?
Fe1 N100 C100 S100 -94(9) . . . . ?
